data_1505550
loop_
_publ_author_name
'Li, Yuanzhen'
'Zou, Haixia'
'Gong, Jianxian'
'Xiang, Jing'
'Luo, Tuoping'
'Quan, Junmin'
'Wang, Guoxin'
'Yang, Zhen'

_publ_section_title
;
 Efficient synthesis of maleimides and carbazoles via Zn(OTf)(2)-catalyzed
 tandem annulations of isonitriles and allenic esters.
;
_journal_issue 20
_journal_name_full 'Organic letters'
_journal_page_first 4057
_journal_page_last 4060
_journal_paper_doi 10.1021/ol7018086
_journal_volume 9
_journal_year 2007
_chemical_formula_sum 'C22 H16 N2 O4'
_chemical_formula_weight 372.37
_chemical_name_systematic
; 
 ? 
;
_space_group_IT_number 14
_symmetry_cell_setting monoclinic
_symmetry_space_group_name_Hall '-P 2ybc'
_symmetry_space_group_name_H-M 'P 1 21/c 1'
_atom_sites_solution_hydrogens geom
_atom_sites_solution_primary direct
_atom_sites_solution_secondary difmap
_audit_creation_method SHELXL-97
_cell_angle_alpha 90.00
_cell_angle_beta 99.94(3)
_cell_angle_gamma 90.00
_cell_formula_units_Z 4
_cell_length_a 18.774(4)
_cell_length_b 14.394(3)
_cell_length_c 6.8848(14)
_cell_measurement_reflns_used 7032
_cell_measurement_temperature 293(2)
_cell_measurement_theta_max 25.03
_cell_measurement_theta_min 2.62
_cell_volume 1832.6(7)
_computing_cell_refinement Rapid-AUTO
_computing_data_collection 'Rapid-AUTO (Rigaku,2000)'
_computing_data_reduction 'CrystalStructure (Rigaku/MSC,2000)'
_computing_molecular_graphics 'Siemens SHELXTL V4.2,(Sheldrick,1990)'
_computing_publication_material SHELXL-97,(Sheldrick,1997)
_computing_structure_refinement SHELXL-97,(Sheldrick,1997)
_computing_structure_solution SHELXS-97,(Sheldrick,1997)
_diffrn_ambient_temperature 293(2)
_diffrn_detector_area_resol_mean 10.00
_diffrn_measured_fraction_theta_full 0.954
_diffrn_measured_fraction_theta_max 0.954
_diffrn_measurement_device_type 'Rigaku RAXIS RAPID IP'
_diffrn_measurement_method \W
_diffrn_radiation_monochromator graphite
_diffrn_radiation_source 'fine-focus sealed tube'
_diffrn_radiation_type MoK\a
_diffrn_radiation_wavelength 0.71073
_diffrn_reflns_av_R_equivalents 0.0618
_diffrn_reflns_av_sigmaI/netI 0.0593
_diffrn_reflns_limit_h_max 22
_diffrn_reflns_limit_h_min -22
_diffrn_reflns_limit_k_max 17
_diffrn_reflns_limit_k_min -17
_diffrn_reflns_limit_l_max 8
_diffrn_reflns_limit_l_min -8
_diffrn_reflns_number 7031
_diffrn_reflns_theta_full 25.03
_diffrn_reflns_theta_max 25.03
_diffrn_reflns_theta_min 2.62
_diffrn_standards_decay_% 0
_diffrn_standards_interval_count 0
_diffrn_standards_interval_time 0
_diffrn_standards_number 0
_exptl_absorpt_coefficient_mu 0.094
_exptl_absorpt_correction_T_max 0.981
_exptl_absorpt_correction_T_min 0.959
_exptl_absorpt_correction_type empirical
_exptl_absorpt_process_details
; 
                                  HIGASHI, T. (1995). Abscor-Empirical
                                  Absorption Correction based on Fourier
                                  Series Approximation.
                                  Rigaku Corporation,Tokyo,Japan.
;
_exptl_crystal_colour colourless
_exptl_crystal_density_diffrn 1.350
_exptl_crystal_density_method 'not measured'
_exptl_crystal_description block
_exptl_crystal_F_000 776
_exptl_crystal_size_max 0.45
_exptl_crystal_size_mid 0.25
_exptl_crystal_size_min 0.20
_refine_diff_density_max 0.220
_refine_diff_density_min -0.249
_refine_diff_density_rms 0.040
_refine_ls_extinction_coef 0.038(4)
_refine_ls_extinction_expression Fc^*^=kFc[1+0.001xFc^2^\l^3^/sin(2\q)]^-1/4^
_refine_ls_extinction_method SHELXL
_refine_ls_goodness_of_fit_ref 1.080
_refine_ls_hydrogen_treatment mixed
_refine_ls_matrix_type full
_refine_ls_number_parameters 254
_refine_ls_number_reflns 3079
_refine_ls_number_restraints 0
_refine_ls_restrained_S_all 1.080
_refine_ls_R_factor_all 0.1045
_refine_ls_R_factor_gt 0.0562
_refine_ls_shift/su_max 0.000
_refine_ls_shift/su_mean 0.000
_refine_ls_structure_factor_coef Fsqd
_refine_ls_weighting_details 'calc w=1/[\s^2^(Fo^2^)+(0.0700P)^2^+0.0000P] where P=(Fo^2^+2Fc^2^)/3'
_refine_ls_weighting_scheme calc
_refine_ls_wR_factor_gt 0.1349
_refine_ls_wR_factor_ref 0.1479
_reflns_number_gt 1690
_reflns_number_total 3079
_reflns_threshold_expression >2sigma(I)
_cod_data_source_file ol7018086-file001.cif
_cod_data_source_block a
_cod_original_cell_volume 1832.6(6)
_cod_original_sg_symbol_H-M P2(1)/c
_cod_database_code 1505550

loop_
_symmetry_equiv_pos_as_xyz
'x, y, z'
'-x, y+1/2, -z+1/2'
'-x, -y, -z'
'x, -y-1/2, z-1/2'

loop_
_atom_site_label
_atom_site_type_symbol
_atom_site_fract_x
_atom_site_fract_y
_atom_site_fract_z
_atom_site_U_iso_or_equiv
_atom_site_adp_type
_atom_site_occupancy
_atom_site_symmetry_multiplicity
_atom_site_calc_flag
_atom_site_refinement_flags
O1 O 0.10996(9) 0.53178(11) 0.1678(3) 0.0546(6) Uani 1 1 d .
O2 O 0.21553(10) 0.71956(14) -0.2270(3) 0.0717(7) Uani 1 1 d .
O3 O -0.12137(12) 0.89723(17) -0.2959(5) 0.0915(9) Uani 1 1 d .
O4 O -0.16943(12) 0.76920(19) -0.4056(4) 0.0996(10) Uani 1 1 d .
N1 N 0.14372(11) 0.63370(13) -0.0546(3) 0.0473(6) Uani 1 1 d .
N2 N -0.11849(13) 0.8140(2) -0.3201(4) 0.0648(7) Uani 1 1 d .
C1 C 0.20920(14) 0.66100(19) -0.1078(5) 0.0540(8) Uani 1 1 d .
C2 C 0.26660(13) 0.60487(17) 0.0140(4) 0.0499(7) Uani 1 1 d .
C3 C 0.23571(13) 0.54915(16) 0.1296(4) 0.0461(7) Uani 1 1 d .
C4 C 0.15589(15) 0.56638(16) 0.0904(4) 0.0450(7) Uani 1 1 d .
C5 C 0.34282(15) 0.61810(17) 0.0026(5) 0.0568(8) Uani 1 1 d .
C6 C 0.36633(18) 0.6289(2) -0.1729(7) 0.0848(11) Uani 1 1 d .
H6 H 0.3328 0.6318 -0.2891 0.102 Uiso 1 1 calc R
C7 C 0.4401(2) 0.6357(3) -0.1809(8) 0.1030(14) Uani 1 1 d .
H7 H 0.4555 0.6383 -0.3021 0.124 Uiso 1 1 calc R
C8 C 0.4891(2) 0.6383(3) -0.0117(11) 0.1083(16) Uani 1 1 d .
H8 H 0.5378 0.6474 -0.0161 0.130 Uiso 1 1 calc R
C9 C 0.4670(2) 0.6278(3) 0.1628(9) 0.1076(16) Uani 1 1 d .
H9 H 0.5011 0.6257 0.2778 0.129 Uiso 1 1 calc R
C10 C 0.39430(17) 0.6202(2) 0.1744(6) 0.0805(11) Uani 1 1 d .
H10 H 0.3799 0.6165 0.2968 0.097 Uiso 1 1 calc R
C11 C 0.26801(14) 0.47978(17) 0.2737(5) 0.0525(8) Uani 1 1 d .
C12 C 0.24883(17) 0.4743(2) 0.4465(6) 0.0730(10) Uani 1 1 d .
H12 H 0.2128 0.5140 0.4739 0.088 Uiso 1 1 calc R
C13 C 0.2814(2) 0.4081(3) 0.6017(6) 0.0961(13) Uani 1 1 d .
H13A H 0.2433 0.3715 0.6429 0.115 Uiso 1 1 calc R
H13B H 0.3053 0.4428 0.7153 0.115 Uiso 1 1 calc R
C14 C 0.3349(2) 0.3442(4) 0.5342(11) 0.145(3) Uani 1 1 d .
H14 H 0.3470 0.2887 0.6011 0.174 Uiso 1 1 calc R
C15 C 0.3653(3) 0.3656(3) 0.3803(8) 0.129(2) Uani 1 1 d .
H15 H 0.4132 0.3497 0.3781 0.155 Uiso 1 1 calc R
C16 C 0.32228(17) 0.4146(2) 0.2133(6) 0.0761(10) Uani 1 1 d .
H16A H 0.2972 0.3693 0.1219 0.091 Uiso 1 1 calc R
H16B H 0.3546 0.4494 0.1446 0.091 Uiso 1 1 calc R
C17 C 0.07630(13) 0.67786(17) -0.1197(4) 0.0447(7) Uani 1 1 d .
C18 C 0.01467(14) 0.62624(17) -0.1810(4) 0.0509(7) Uani 1 1 d .
H18 H 0.0169 0.5617 -0.1777 0.061 Uiso 1 1 calc R
C19 C -0.04983(14) 0.66970(19) -0.2467(4) 0.0504(7) Uani 1 1 d .
H19 H -0.0917 0.6355 -0.2887 0.060 Uiso 1 1 calc R
C20 C -0.05110(13) 0.76577(19) -0.2490(4) 0.0499(7) Uani 1 1 d .
C21 C 0.00968(14) 0.81788(18) -0.1863(4) 0.0494(7) Uani 1 1 d .
H21 H 0.0074 0.8824 -0.1881 0.059 Uiso 1 1 calc R
C22 C 0.07334(14) 0.77382(16) -0.1214(4) 0.0478(7) Uani 1 1 d .
H22 H 0.1150 0.8083 -0.0782 0.057 Uiso 1 1 calc R

loop_
_atom_site_aniso_label
_atom_site_aniso_U_11
_atom_site_aniso_U_22
_atom_site_aniso_U_33
_atom_site_aniso_U_23
_atom_site_aniso_U_13
_atom_site_aniso_U_12
O1 0.0513(11) 0.0495(10) 0.0649(14) 0.0143(9) 0.0152(10) 0.0038(9)
O2 0.0568(12) 0.0788(14) 0.0797(18) 0.0368(13) 0.0126(11) 0.0018(10)
O3 0.0710(16) 0.0784(16) 0.126(2) 0.0240(15) 0.0206(15) 0.0234(13)
O4 0.0544(13) 0.116(2) 0.118(3) -0.0024(16) -0.0153(15) 0.0097(14)
N1 0.0416(12) 0.0485(12) 0.0505(15) 0.0087(10) 0.0038(11) 0.0005(10)
N2 0.0528(16) 0.0777(18) 0.0655(19) 0.0146(15) 0.0147(14) 0.0091(14)
C1 0.0496(17) 0.0557(16) 0.057(2) 0.0039(15) 0.0082(14) -0.0034(14)
C2 0.0437(15) 0.0483(14) 0.057(2) 0.0022(14) 0.0060(14) 0.0014(13)
C3 0.0422(14) 0.0415(14) 0.0527(19) -0.0003(12) 0.0029(13) 0.0033(12)
C4 0.0516(16) 0.0370(13) 0.0454(17) 0.0005(12) 0.0056(13) 0.0039(12)
C5 0.0444(16) 0.0493(15) 0.076(2) 0.0037(15) 0.0073(16) -0.0013(13)
C6 0.061(2) 0.109(3) 0.089(3) 0.012(2) 0.024(2) -0.0044(19)
C7 0.067(2) 0.132(3) 0.118(4) 0.007(3) 0.040(3) -0.013(2)
C8 0.058(2) 0.113(3) 0.159(5) -0.001(3) 0.034(3) -0.011(2)
C9 0.052(2) 0.131(4) 0.131(5) -0.001(3) -0.007(3) -0.008(2)
C10 0.0535(19) 0.096(2) 0.088(3) 0.002(2) 0.0019(19) -0.0070(17)
C11 0.0503(16) 0.0452(15) 0.060(2) 0.0077(14) 0.0042(15) 0.0029(13)
C12 0.072(2) 0.074(2) 0.071(3) 0.0173(18) 0.0079(19) 0.0087(17)
C13 0.100(3) 0.096(3) 0.084(3) 0.034(2) -0.008(2) -0.008(2)
C14 0.078(3) 0.168(5) 0.195(7) 0.130(5) 0.041(3) 0.044(3)
C15 0.148(4) 0.119(4) 0.109(4) 0.008(3) -0.011(4) 0.077(3)
C16 0.069(2) 0.0609(18) 0.095(3) 0.0129(18) 0.0056(19) 0.0134(16)
C17 0.0429(14) 0.0492(14) 0.0419(17) 0.0059(12) 0.0073(12) -0.0014(12)
C18 0.0536(17) 0.0453(14) 0.0529(19) 0.0031(12) 0.0067(14) -0.0032(13)
C19 0.0435(15) 0.0589(17) 0.0469(18) 0.0027(13) 0.0028(13) -0.0067(13)
C20 0.0449(15) 0.0636(18) 0.0424(18) 0.0103(13) 0.0107(13) 0.0084(14)
C21 0.0534(16) 0.0449(14) 0.0507(19) 0.0063(13) 0.0113(14) 0.0027(13)
C22 0.0452(15) 0.0473(15) 0.0498(19) 0.0045(13) 0.0051(13) -0.0038(12)

loop_
_atom_type_symbol
_atom_type_description
_atom_type_scat_dispersion_real
_atom_type_scat_dispersion_imag
_atom_type_scat_source
C C 0.0033 0.0016 'International Tables Vol C Tables 4.2.6.8 and 6.1.1.4'
H H 0.0000 0.0000 'International Tables Vol C Tables 4.2.6.8 and 6.1.1.4'
N N 0.0061 0.0033 'International Tables Vol C Tables 4.2.6.8 and 6.1.1.4'
O O 0.0106 0.0060 'International Tables Vol C Tables 4.2.6.8 and 6.1.1.4'

loop_
_geom_angle_atom_site_label_1
_geom_angle_atom_site_label_2
_geom_angle_atom_site_label_3
_geom_angle
C4 N1 C1 110.1(2)
C4 N1 C17 124.7(2)
C1 N1 C17 124.6(2)
O3 N2 O4 122.7(3)
O3 N2 C20 118.9(3)
O4 N2 C20 118.4(3)
O2 C1 N1 125.0(3)
O2 C1 C2 128.5(3)
N1 C1 C2 106.5(2)
C3 C2 C5 130.0(3)
C3 C2 C1 108.5(2)
C5 C2 C1 121.4(3)
C2 C3 C11 130.1(2)
C2 C3 C4 108.5(2)
C11 C3 C4 121.4(2)
O1 C4 N1 124.8(2)
O1 C4 C3 128.7(2)
N1 C4 C3 106.4(2)
C6 C5 C10 117.8(3)
C6 C5 C2 122.2(3)
C10 C5 C2 120.0(4)
C5 C6 C7 121.1(4)
C5 C6 H6 119.5
C7 C6 H6 119.5
C8 C7 C6 119.9(5)
C8 C7 H7 120.1
C6 C7 H7 120.1
C7 C8 C9 119.8(4)
C7 C8 H8 120.1
C9 C8 H8 120.1
C8 C9 C10 121.3(4)
C8 C9 H9 119.4
C10 C9 H9 119.4
C9 C10 C5 119.9(5)
C9 C10 H10 120.0
C5 C10 H10 120.0
C12 C11 C3 120.8(3)
C12 C11 C16 121.6(3)
C3 C11 C16 117.5(3)
C11 C12 C13 123.5(3)
C11 C12 H12 118.3
C13 C12 H12 118.3
C12 C13 C14 112.8(4)
C12 C13 H13A 109.0
C14 C13 H13A 109.0
C12 C13 H13B 109.0
C14 C13 H13B 109.0
H13A C13 H13B 107.8
C15 C14 C13 120.8(4)
C15 C14 H14 119.6
C13 C14 H14 119.6
C14 C15 C16 118.9(5)
C14 C15 H15 120.5
C16 C15 H15 120.5
C15 C16 C11 113.2(4)
C15 C16 H16A 108.9
C11 C16 H16A 108.9
C15 C16 H16B 108.9
C11 C16 H16B 108.9
H16A C16 H16B 107.8
C18 C17 C22 120.4(2)
C18 C17 N1 120.8(2)
C22 C17 N1 118.9(2)
C19 C18 C17 120.2(2)
C19 C18 H18 119.9
C17 C18 H18 119.9
C18 C19 C20 118.2(2)
C18 C19 H19 120.9
C20 C19 H19 120.9
C21 C20 C19 122.1(2)
C21 C20 N2 118.3(3)
C19 C20 N2 119.6(3)
C22 C21 C20 119.0(2)
C22 C21 H21 120.5
C20 C21 H21 120.5
C21 C22 C17 120.1(2)
C21 C22 H22 120.0
C17 C22 H22 120.0

loop_
_geom_bond_atom_site_label_1
_geom_bond_atom_site_label_2
_geom_bond_distance
O1 C4 1.198(3)
O2 C1 1.196(3)
O3 N2 1.212(3)
O4 N2 1.217(3)
N1 C4 1.382(3)
N1 C1 1.398(4)
N1 C17 1.418(3)
N2 C20 1.452(3)
C1 C2 1.485(4)
C2 C3 1.331(4)
C2 C5 1.459(4)
C3 C11 1.463(4)
C3 C4 1.497(4)
C5 C6 1.365(5)
C5 C10 1.393(5)
C6 C7 1.399(5)
C6 H6 0.9300
C7 C8 1.354(7)
C7 H7 0.9300
C8 C9 1.345(7)
C8 H8 0.9300
C9 C10 1.384(5)
C9 H9 0.9300
C10 H10 0.9300
C11 C12 1.304(4)
C11 C16 1.496(4)
C12 C13 1.482(5)
C12 H12 0.9300
C13 C14 1.494(7)
C13 H13A 0.9700
C13 H13B 0.9700
C14 C15 1.323(7)
C14 H14 0.9300
C15 C16 1.467(5)
C15 H15 0.9300
C16 H16A 0.9700
C16 H16B 0.9700
C17 C18 1.379(3)
C17 C22 1.382(3)
C18 C19 1.369(3)
C18 H18 0.9300
C19 C20 1.383(4)
C19 H19 0.9300
C20 C21 1.372(4)
C21 C22 1.359(3)
C21 H21 0.9300
C22 H22 0.9300

loop_
_geom_torsion_atom_site_label_1
_geom_torsion_atom_site_label_2
_geom_torsion_atom_site_label_3
_geom_torsion_atom_site_label_4
_geom_torsion
C4 N1 C1 O2 -178.4(3)
C17 N1 C1 O2 -6.6(5)
C4 N1 C1 C2 0.5(3)
C17 N1 C1 C2 172.4(2)
O2 C1 C2 C3 178.8(3)
N1 C1 C2 C3 -0.1(3)
O2 C1 C2 C5 1.5(5)
N1 C1 C2 C5 -177.5(3)
C5 C2 C3 C11 -4.0(5)
C1 C2 C3 C11 179.0(3)
C5 C2 C3 C4 176.7(3)
C1 C2 C3 C4 -0.4(3)
C1 N1 C4 O1 178.0(3)
C17 N1 C4 O1 6.2(4)
C1 N1 C4 C3 -0.8(3)
C17 N1 C4 C3 -172.5(2)
C2 C3 C4 O1 -178.0(3)
C11 C3 C4 O1 2.6(4)
C2 C3 C4 N1 0.7(3)
C11 C3 C4 N1 -178.7(2)
C3 C2 C5 C6 139.9(3)
C1 C2 C5 C6 -43.3(4)
C3 C2 C5 C10 -40.2(5)
C1 C2 C5 C10 136.6(3)
C10 C5 C6 C7 4.2(5)
C2 C5 C6 C7 -176.0(3)
C5 C6 C7 C8 -4.8(6)
C6 C7 C8 C9 4.7(7)
C7 C8 C9 C10 -4.2(7)
C8 C9 C10 C5 3.6(6)
C6 C5 C10 C9 -3.5(5)
C2 C5 C10 C9 176.6(3)
C2 C3 C11 C12 135.6(3)
C4 C3 C11 C12 -45.1(4)
C2 C3 C11 C16 -45.7(4)
C4 C3 C11 C16 133.6(3)
C3 C11 C12 C13 -177.6(3)
C16 C11 C12 C13 3.8(5)
C11 C12 C13 C14 -3.9(5)
C12 C13 C14 C15 20.3(8)
C13 C14 C15 C16 -35.9(9)
C14 C15 C16 C11 32.9(7)
C12 C11 C16 C15 -16.9(5)
C3 C11 C16 C15 164.5(3)
C4 N1 C17 C18 -53.2(4)
C1 N1 C17 C18 136.2(3)
C4 N1 C17 C22 127.0(3)
C1 N1 C17 C22 -43.6(4)
C22 C17 C18 C19 0.9(4)
N1 C17 C18 C19 -178.9(3)
C17 C18 C19 C20 -0.2(4)
C18 C19 C20 C21 -0.6(4)
C18 C19 C20 N2 179.2(3)
O3 N2 C20 C21 -10.4(4)
O4 N2 C20 C21 168.0(3)
O3 N2 C20 C19 169.8(3)
O4 N2 C20 C19 -11.8(4)
C19 C20 C21 C22 0.6(4)
N2 C20 C21 C22 -179.2(3)
C20 C21 C22 C17 0.2(4)
C18 C17 C22 C21 -0.9(4)
N1 C17 C22 C21 178.9(3)
